data_7046675
loop_
_publ_author_name
'Sol\'e, M\`onica'
'Balcells, Cristina'
'Crespo, Margarita'
'Quirante, Josefina'
'Badia, Josefa'
'Baldom\`a, Laura'
'Font-Bardia, Merc\`e'
'Cascante, Marta'

_publ_section_title
;
 Synthesis, characterization and biological activity of new
 cyclometallated platinum(iv) complexes containing a para-tolyl ligand.
;
_journal_issue 27
_journal_name_full 'Dalton transactions (Cambridge, England : 2003)'
_journal_page_first 8956
_journal_page_last 8971
_journal_paper_doi 10.1039/c8dt01124a
_journal_volume 47
_journal_year 2018
_chemical_formula_moiety '2(C39 H33 Cl N P Pt), C H4 O, 2(H2 O)'
_chemical_formula_sum 'C79 H74 Cl2 N2 O3 P2 Pt2'
_chemical_formula_weight 1622.42
_space_group_crystal_system triclinic
_space_group_IT_number 2
_space_group_name_Hall '-P 1'
_space_group_name_H-M_alt 'P -1'
_symmetry_space_group_name_Hall '-P 1'
_symmetry_space_group_name_H-M 'P -1'
_atom_sites_solution_hydrogens geom
_audit_creation_method SHELXL-2012
_audit_update_record
;
2018-03-19 deposited with the CCDC.
2018-06-14 downloaded from the CCDC.
;
_cell_angle_alpha 76.586(2)
_cell_angle_beta 79.459(2)
_cell_angle_gamma 61.663(2)
_cell_formula_units_Z 2
_cell_length_a 14.4066(6)
_cell_length_b 15.0604(6)
_cell_length_c 18.6565(8)
_cell_measurement_reflns_used 9867
_cell_measurement_temperature 100(2)
_cell_measurement_theta_max 26.30
_cell_measurement_theta_min 2.22
_cell_volume 3453.1(3)
_computing_cell_refinement 'Bruker SAINT'
_computing_data_collection 'Bruker APEX2'
_computing_data_reduction 'Bruker SAINT'
_computing_molecular_graphics 'Bruker SHELXTL'
_computing_publication_material 'Bruker SHELXTL'
_computing_structure_refinement 'SHELXL-2014 (Sheldrick 2014)'
_computing_structure_solution 'SHELXS-97 (Sheldrick 2008)'
_diffrn_ambient_temperature 100(2)
_diffrn_measured_fraction_theta_full 0.998
_diffrn_measured_fraction_theta_max 0.989
_diffrn_measurement_device_type 'D8 Venture'
_diffrn_measurement_method '\f and \w scans'
_diffrn_radiation_type MoK\a
_diffrn_radiation_wavelength 0.71073
_diffrn_reflns_av_R_equivalents 0.0794
_diffrn_reflns_av_unetI/netI 0.0573
_diffrn_reflns_Laue_measured_fraction_full 0.998
_diffrn_reflns_Laue_measured_fraction_max 0.989
_diffrn_reflns_limit_h_max 17
_diffrn_reflns_limit_h_min -17
_diffrn_reflns_limit_k_max 18
_diffrn_reflns_limit_k_min -18
_diffrn_reflns_limit_l_max 23
_diffrn_reflns_limit_l_min -23
_diffrn_reflns_number 73583
_diffrn_reflns_point_group_measured_fraction_full 0.998
_diffrn_reflns_point_group_measured_fraction_max 0.989
_diffrn_reflns_theta_full 25.242
_diffrn_reflns_theta_max 26.458
_diffrn_reflns_theta_min 2.070
_diffrn_source microfocus
_exptl_absorpt_coefficient_mu 4.220
_exptl_absorpt_correction_T_max 0.7454
_exptl_absorpt_correction_T_min 0.6099
_exptl_absorpt_correction_type multi-scan
_exptl_absorpt_process_details sadabs
_exptl_crystal_colour yellow
_exptl_crystal_density_diffrn 1.560
_exptl_crystal_description prism
_exptl_crystal_F_000 1612
_exptl_crystal_size_max 0.564
_exptl_crystal_size_mid 0.171
_exptl_crystal_size_min 0.048
_refine_diff_density_max 2.426
_refine_diff_density_min -1.506
_refine_diff_density_rms 0.125
_refine_ls_extinction_method none
_refine_ls_goodness_of_fit_ref 0.982
_refine_ls_hydrogen_treatment constr
_refine_ls_matrix_type full
_refine_ls_number_parameters 705
_refine_ls_number_reflns 14085
_refine_ls_number_restraints 1
_refine_ls_restrained_S_all 0.983
_refine_ls_R_factor_all 0.0528
_refine_ls_R_factor_gt 0.0313
_refine_ls_shift/su_max 0.002
_refine_ls_shift/su_mean 0.000
_refine_ls_structure_factor_coef Fsqd
_refine_ls_weighting_details
;
 w=1/[\s^2^(Fo^2^)+(0.0394P)^2^]
 where P=(Fo^2^+2Fc^2^)/3
;
_refine_ls_weighting_scheme calc
_refine_ls_wR_factor_gt 0.0699
_refine_ls_wR_factor_ref 0.0763
_reflns_Friedel_coverage 0.000
_reflns_number_gt 10599
_reflns_number_total 14085
_reflns_threshold_expression 'I > 2\s(I)'
_cod_data_source_file c8dt01124a2.cif
_cod_data_source_block mo_iajub236_0m_b1a
_cod_depositor_comments 'Adding full bibliography for 7046675.cif.'
_cod_database_code 7046675
_shelx_space_group_comment
;
The symmetry employed for this shelxl refinement is uniquely defined
by the following loop, which should always be used as a source of
symmetry information in preference to the above space-group names.
They are only intended as comments.
;
_shelxl_version_number 2012-9

loop_
_space_group_symop_operation_xyz
'x, y, z'
'-x, -y, -z'

loop_
_atom_site_label
_atom_site_type_symbol
_atom_site_fract_x
_atom_site_fract_y
_atom_site_fract_z
_atom_site_U_iso_or_equiv
_atom_site_adp_type
_atom_site_occupancy
_atom_site_site_symmetry_order
_atom_site_calc_flag
_atom_site_refinement_flags_posn
_atom_site_refinement_flags_adp
Pt1B Pt -0.00902(2) 0.02729(2) 0.76788(2) 0.01737(5) Uani 1 1 d . .
Cl1 Cl -0.46730(9) 0.25064(12) 0.75849(9) 0.0467(4) Uani 1 1 d . .
P1B P 0.16748(9) -0.01292(10) 0.73519(7) 0.0192(3) Uani 1 1 d . .
N1B N 0.0072(3) -0.1091(3) 0.8453(2) 0.0182(8) Uani 1 1 d . .
C1B C -0.0472(3) 0.1626(4) 0.7008(3) 0.0208(10) Uani 1 1 d . .
C3 C 0.2966(4) 0.0622(5) 0.5293(3) 0.0423(15) Uani 1 1 d . .
H3 H 0.3308 0.0313 0.4880 0.051 Uiso 1 1 calc R U
C2B C -0.0606(3) 0.2476(4) 0.7268(3) 0.0249(11) Uani 1 1 d . .
H2B H -0.0573 0.2429 0.7769 0.030 Uiso 1 1 calc R U
C3B C -0.0789(4) 0.3399(4) 0.6795(3) 0.0326(13) Uani 1 1 d . .
H3B H -0.0837 0.3941 0.6984 0.039 Uiso 1 1 calc R U
C4B C -0.0901(5) 0.3527(5) 0.6057(3) 0.0428(15) Uani 1 1 d . .
C5B C -0.0823(5) 0.2687(5) 0.5796(3) 0.0506(17) Uani 1 1 d . .
H5B H -0.0919 0.2756 0.5303 0.061 Uiso 1 1 calc R U
C6B C -0.0605(4) 0.1756(4) 0.6263(3) 0.0354(13) Uani 1 1 d . .
H6B H -0.0547 0.1210 0.6074 0.042 Uiso 1 1 calc R U
C7B C -0.1078(7) 0.4519(6) 0.5554(4) 0.081(3) Uani 1 1 d . .
H7BA H -0.0870 0.4403 0.5052 0.121 Uiso 1 1 calc R U
H7BB H -0.0662 0.4790 0.5688 0.121 Uiso 1 1 calc R U
H7BC H -0.1814 0.4999 0.5600 0.121 Uiso 1 1 calc R U
C8B C -0.1645(3) 0.0563(4) 0.7953(3) 0.0248(4) Uani 1 1 d . .
C9B C -0.2554(3) 0.1409(4) 0.7675(3) 0.0248(4) Uani 1 1 d . .
H9B H -0.2499 0.1942 0.7332 0.030 Uiso 1 1 calc R U
C10B C -0.3541(3) 0.1440(4) 0.7921(3) 0.0248(4) Uani 1 1 d . .
C11B C -0.3680(4) 0.0676(4) 0.8438(3) 0.0248(4) Uani 1 1 d . .
H11B H -0.4353 0.0732 0.8604 0.030 Uiso 1 1 calc R U
C12B C -0.2773(3) -0.0181(4) 0.8699(3) 0.0248(4) Uani 1 1 d . .
H12B H -0.2825 -0.0720 0.9036 0.030 Uiso 1 1 calc R U
C13B C -0.1781(3) -0.0213(4) 0.8443(3) 0.0248(4) Uani 1 1 d . .
C14B C -0.0824(4) -0.1094(4) 0.8695(3) 0.0226(11) Uani 1 1 d . .
H14B H -0.0854 -0.1649 0.9024 0.027 Uiso 1 1 calc R U
C15B C 0.1026(3) -0.2005(3) 0.8722(3) 0.0206(10) Uani 1 1 d . .
H15A H 0.1553 -0.2201 0.8307 0.025 Uiso 1 1 calc R U
H15B H 0.0846 -0.2565 0.8919 0.025 Uiso 1 1 calc R U
C16B C 0.1505(3) -0.1855(3) 0.9314(2) 0.0181(10) Uani 1 1 d . .
C17B C 0.2594(4) -0.2345(3) 0.9343(3) 0.0230(11) Uani 1 1 d . .
H17B H 0.3023 -0.2706 0.8968 0.028 Uiso 1 1 calc R U
C18B C 0.3053(4) -0.2310(4) 0.9911(3) 0.0246(11) Uani 1 1 d . .
H18B H 0.3786 -0.2646 0.9916 0.030 Uiso 1 1 calc R U
C19B C 0.2436(4) -0.1780(4) 1.0477(3) 0.0271(11) Uani 1 1 d . .
H19B H 0.2747 -0.1756 1.0862 0.033 Uiso 1 1 calc R U
C20B C 0.1333(3) -0.1280(3) 1.0456(3) 0.0210(10) Uani 1 1 d . .
H20B H 0.0904 -0.0923 1.0832 0.025 Uiso 1 1 calc R U
C21B C 0.0883(3) -0.1319(3) 0.9876(2) 0.0192(10) Uani 1 1 d . .
H21B H 0.0152 -0.0980 0.9864 0.023 Uiso 1 1 calc R U
C22B C 0.2092(3) 0.0545(4) 0.6521(2) 0.0219(11) Uani 1 1 d . .
C23B C 0.1922(4) 0.1543(4) 0.6509(3) 0.0271(12) Uani 1 1 d . .
H23B H 0.1567 0.1864 0.6916 0.033 Uiso 1 1 calc R U
C24B C 0.2276(4) 0.2060(4) 0.5899(3) 0.0351(13) Uani 1 1 d . .
H24B H 0.2151 0.2725 0.5898 0.042 Uiso 1 1 calc R U
C25B C 0.2816(4) 0.1594(5) 0.5290(3) 0.0371(14) Uani 1 1 d . .
H25B H 0.3072 0.1933 0.4886 0.045 Uiso 1 1 calc R U
C26B C 0.2620(4) 0.0096(4) 0.5897(3) 0.0318(12) Uani 1 1 d . .
H26B H 0.2740 -0.0565 0.5887 0.038 Uiso 1 1 calc R U
C27B C 0.2386(4) -0.1459(4) 0.7195(3) 0.0289(5) Uani 1 1 d . .
C28B C 0.1884(4) -0.1779(4) 0.6836(3) 0.0289(5) Uani 1 1 d . .
H28B H 0.1235 -0.1310 0.6655 0.035 Uiso 1 1 calc R U
C29B C 0.2321(4) -0.2793(4) 0.6734(3) 0.0289(5) Uani 1 1 d . .
H29B H 0.1951 -0.3004 0.6510 0.035 Uiso 1 1 calc R U
C30B C 0.3329(4) -0.3495(4) 0.6974(3) 0.0289(5) Uani 1 1 d . .
H30B H 0.3639 -0.4170 0.6900 0.035 Uiso 1 1 calc R U
C31B C 0.3850(4) -0.3163(4) 0.7322(3) 0.0289(5) Uani 1 1 d . .
H31B H 0.4512 -0.3624 0.7485 0.035 Uiso 1 1 calc R U
C32B C 0.3398(4) -0.2151(4) 0.7432(3) 0.0289(5) Uani 1 1 d . .
H32B H 0.3760 -0.1935 0.7659 0.035 Uiso 1 1 calc R U
C33B C 0.2321(3) 0.0017(3) 0.8038(3) 0.0193(10) Uani 1 1 d . .
C34B C 0.3352(3) -0.0096(4) 0.7910(3) 0.0241(11) Uani 1 1 d . .
H34B H 0.3738 -0.0257 0.7462 0.029 Uiso 1 1 calc R U
C35B C 0.3806(3) 0.0031(4) 0.8451(3) 0.0252(11) Uani 1 1 d . .
H35B H 0.4500 -0.0058 0.8364 0.030 Uiso 1 1 calc R U
C36B C 0.3243(4) 0.0288(4) 0.9117(3) 0.0236(11) Uani 1 1 d . .
H36B H 0.3554 0.0367 0.9477 0.028 Uiso 1 1 calc R U
C37B C 0.2197(4) 0.0428(4) 0.9243(3) 0.0231(11) Uani 1 1 d . .
H37B H 0.1809 0.0613 0.9686 0.028 Uiso 1 1 calc R U
C38B C 0.1738(3) 0.0295(3) 0.8716(2) 0.0191(10) Uani 1 1 d . .
H38B H 0.1044 0.0388 0.8806 0.023 Uiso 1 1 calc R U
Pt1A Pt 0.10005(2) 0.44366(2) 0.21160(2) 0.01604(5) Uani 1 1 d . .
Cl1A Cl -0.30947(10) 0.54787(12) 0.38138(8) 0.0396(3) Uani 1 1 d . .
P1A P 0.27771(8) 0.34654(9) 0.18270(6) 0.0172(3) Uani 1 1 d . .
N1A N 0.0714(3) 0.5871(3) 0.1400(2) 0.0186(8) Uani 1 1 d . .
C1A C 0.0969(3) 0.3233(3) 0.2827(3) 0.0206(10) Uani 1 1 d . .
C2A C 0.1060(4) 0.3070(4) 0.3580(3) 0.0262(11) Uani 1 1 d . .
H2A H 0.1202 0.3512 0.3764 0.031 Uiso 1 1 calc R U
C3A C 0.0947(4) 0.2278(4) 0.4063(3) 0.0368(13) Uani 1 1 d . .
H3A H 0.1007 0.2205 0.4564 0.044 Uiso 1 1 calc R U
C4A C 0.0747(4) 0.1584(4) 0.3821(3) 0.0298(12) Uani 1 1 d . .
C5A C 0.0675(4) 0.1713(4) 0.3074(3) 0.0267(11) Uani 1 1 d . .
H5A H 0.0561 0.1250 0.2894 0.032 Uiso 1 1 calc R U
C6A C 0.0768(3) 0.2523(4) 0.2585(3) 0.0225(11) Uani 1 1 d . .
H6A H 0.0697 0.2599 0.2086 0.027 Uiso 1 1 calc R U
C7A C 0.0603(5) 0.0747(5) 0.4359(3) 0.0442(15) Uani 1 1 d . .
H7AA H -0.0121 0.0998 0.4560 0.066 Uiso 1 1 calc R U
H7AB H 0.1054 0.0518 0.4752 0.066 Uiso 1 1 calc R U
H7AC H 0.0784 0.0187 0.4112 0.066 Uiso 1 1 calc R U
C8A C -0.0565(3) 0.5315(4) 0.2457(3) 0.0238(5) Uani 1 1 d . .
C9A C -0.1236(3) 0.5092(4) 0.2994(3) 0.0238(5) Uani 1 1 d . .
H9A H -0.1002 0.4441 0.3278 0.029 Uiso 1 1 calc R U
C10A C -0.2263(3) 0.5826(4) 0.3122(3) 0.0238(5) Uani 1 1 d . .
C11A C -0.2657(3) 0.6811(4) 0.2738(3) 0.0238(5) Uani 1 1 d . .
H11A H -0.3352 0.7285 0.2842 0.029 Uiso 1 1 calc R U
C12A C -0.2009(3) 0.7082(4) 0.2203(3) 0.0238(5) Uani 1 1 d . .
H12A H -0.2255 0.7745 0.1940 0.029 Uiso 1 1 calc R U
C13A C -0.0964(3) 0.6340(4) 0.2053(3) 0.0238(5) Uani 1 1 d . .
C14A C -0.0245(4) 0.6575(3) 0.1505(3) 0.0212(10) Uani 1 1 d . .
H14A H -0.0463 0.7227 0.1225 0.025 Uiso 1 1 calc R U
C15A C 0.1421(4) 0.6142(4) 0.0815(2) 0.0227(11) Uani 1 1 d . .
H15C H 0.2110 0.5865 0.0998 0.027 Uiso 1 1 calc R U
H15D H 0.1139 0.6881 0.0706 0.027 Uiso 1 1 calc R U
C16A C 0.1555(3) 0.5753(4) 0.0112(2) 0.0218(10) Uani 1 1 d . .
C17A C 0.0715(4) 0.5761(4) -0.0180(3) 0.0217(10) Uani 1 1 d . .
H17A H 0.0060 0.5950 0.0091 0.026 Uiso 1 1 calc R U
C18A C 0.0857(3) 0.5489(4) -0.0871(3) 0.0210(10) Uani 1 1 d . .
H18A H 0.0298 0.5497 -0.1059 0.025 Uiso 1 1 calc R U
C19A C 0.1818(4) 0.5212(4) -0.1275(3) 0.0256(11) Uani 1 1 d . .
H19A H 0.1907 0.5042 -0.1739 0.031 Uiso 1 1 calc R U
C20A C 0.2660(4) 0.5184(4) -0.0992(3) 0.0260(11) Uani 1 1 d . .
H20A H 0.3312 0.4989 -0.1267 0.031 Uiso 1 1 calc R U
C20D C 0.2337(3) 0.3189(4) 0.0530(3) 0.0209(10) Uani 1 1 d . .
H20D H 0.1636 0.3598 0.0681 0.025 Uiso 1 1 calc R U
C21A C 0.2536(3) 0.5442(4) -0.0309(3) 0.0229(11) Uani 1 1 d . .
H21A H 0.3110 0.5409 -0.0123 0.027 Uiso 1 1 calc R U
C22A C 0.3479(3) 0.2349(4) 0.2505(2) 0.0222(11) Uani 1 1 d . .
C23A C 0.3434(4) 0.1441(4) 0.2521(3) 0.0262(11) Uani 1 1 d . .
H23A H 0.3059 0.1409 0.2180 0.031 Uiso 1 1 calc R U
C24A C 0.3942(4) 0.0585(4) 0.3038(3) 0.0326(13) Uani 1 1 d . .
H24A H 0.3903 -0.0016 0.3046 0.039 Uiso 1 1 calc R U
C25A C 0.4511(4) 0.0625(4) 0.3546(3) 0.0359(14) Uani 1 1 d . .
H25A H 0.4860 0.0046 0.3889 0.043 Uiso 1 1 calc R U
C26A C 0.4562(4) 0.1519(5) 0.3545(3) 0.0339(14) Uani 1 1 d . .
H26A H 0.4939 0.1546 0.3888 0.041 Uiso 1 1 calc R U
C27A C 0.4045(3) 0.2378(4) 0.3027(3) 0.0262(11) Uani 1 1 d . .
H27A H 0.4076 0.2981 0.3027 0.031 Uiso 1 1 calc R U
C28A C 0.3480(3) 0.4240(4) 0.1718(2) 0.0200(10) Uani 1 1 d . .
C29A C 0.3161(3) 0.4893(4) 0.2234(3) 0.0234(11) Uani 1 1 d . .
H29A H 0.2672 0.4864 0.2628 0.028 Uiso 1 1 calc R U
C30A C 0.3565(4) 0.5585(4) 0.2164(3) 0.0286(12) Uani 1 1 d . .
H30A H 0.3350 0.6016 0.2511 0.034 Uiso 1 1 calc R U
C31A C 0.4293(4) 0.5630(4) 0.1574(3) 0.0308(12) Uani 1 1 d . .
H31A H 0.4551 0.6106 0.1516 0.037 Uiso 1 1 calc R U
C32A C 0.4632(4) 0.4974(4) 0.1077(3) 0.0274(12) Uani 1 1 d . .
H32A H 0.5132 0.4996 0.0689 0.033 Uiso 1 1 calc R U
C33A C 0.4233(3) 0.4274(4) 0.1151(2) 0.0210(10) Uani 1 1 d . .
H33A H 0.4475 0.3826 0.0814 0.025 Uiso 1 1 calc R U
C34A C 0.3137(3) 0.2920(3) 0.0978(3) 0.0186(10) Uani 1 1 d . .
C35A C 0.2590(4) 0.2846(4) -0.0143(3) 0.0240(11) Uani 1 1 d . .
H35A H 0.2052 0.3016 -0.0436 0.029 Uiso 1 1 calc R U
C36A C 0.3631(4) 0.2253(4) -0.0385(3) 0.0243(11) Uani 1 1 d . .
H36A H 0.3795 0.2055 -0.0846 0.029 Uiso 1 1 calc R U
C37A C 0.4420(4) 0.1960(4) 0.0065(3) 0.0256(11) Uani 1 1 d . .
H37A H 0.5118 0.1542 -0.0087 0.031 Uiso 1 1 calc R U
C38A C 0.4184(3) 0.2285(4) 0.0750(3) 0.0224(11) Uani 1 1 d . .
H38A H 0.4722 0.2079 0.1052 0.027 Uiso 1 1 calc R U
C1W C 0.6917(7) 0.1606(5) 0.5663(4) 0.0800(9) Uani 1 1 d D .
H1WA H 0.6806 0.1061 0.5574 0.096 Uiso 1 1 calc R U
H1WB H 0.6265 0.2110 0.5860 0.096 Uiso 1 1 calc R U
H1WC H 0.7442 0.1336 0.6010 0.096 Uiso 1 1 calc R U
O1W O 0.7242(4) 0.2028(4) 0.5041(3) 0.0800(9) Uani 1 1 d D .
H1OW H 0.6731 0.2453 0.4814 0.096 Uiso 1 1 calc R U
O2W O 0.5186(4) 0.1937(4) 0.5580(3) 0.0800(9) Uani 1 1 d . .
O3W O 0.4171(4) 0.5370(4) 0.4133(3) 0.0800(9) Uani 1 1 d . .

loop_
_atom_site_aniso_label
_atom_site_aniso_U_11
_atom_site_aniso_U_22
_atom_site_aniso_U_33
_atom_site_aniso_U_23
_atom_site_aniso_U_13
_atom_site_aniso_U_12
Pt1B 0.00964(9) 0.01814(11) 0.02281(11) -0.00732(8) -0.00093(7) -0.00349(7)
Cl1 0.0145(6) 0.0459(9) 0.0764(11) -0.0258(8) -0.0134(6) -0.0009(6)
P1B 0.0097(5) 0.0220(7) 0.0246(6) -0.0085(5) 0.0007(5) -0.0048(5)
N1B 0.0136(18) 0.015(2) 0.025(2) -0.0065(16) 0.0008(16) -0.0047(16)
C1B 0.011(2) 0.021(3) 0.031(3) -0.008(2) -0.0017(19) -0.0065(19)
C3 0.039(3) 0.056(4) 0.027(3) -0.014(3) 0.011(2) -0.019(3)
C2B 0.016(2) 0.025(3) 0.032(3) -0.013(2) -0.001(2) -0.005(2)
C3B 0.023(3) 0.021(3) 0.050(4) -0.013(3) -0.002(2) -0.004(2)
C4B 0.051(4) 0.035(4) 0.044(4) 0.001(3) -0.013(3) -0.021(3)
C5B 0.076(5) 0.054(5) 0.032(3) -0.006(3) -0.010(3) -0.036(4)
C6B 0.046(3) 0.031(3) 0.033(3) -0.007(2) -0.008(3) -0.018(3)
C7B 0.129(8) 0.048(5) 0.074(5) 0.015(4) -0.027(5) -0.052(5)
C8B 0.0147(9) 0.0304(13) 0.0335(12) -0.0152(9) -0.0021(8) -0.0091(9)
C9B 0.0147(9) 0.0304(13) 0.0335(12) -0.0152(9) -0.0021(8) -0.0091(9)
C10B 0.0147(9) 0.0304(13) 0.0335(12) -0.0152(9) -0.0021(8) -0.0091(9)
C11B 0.0147(9) 0.0304(13) 0.0335(12) -0.0152(9) -0.0021(8) -0.0091(9)
C12B 0.0147(9) 0.0304(13) 0.0335(12) -0.0152(9) -0.0021(8) -0.0091(9)
C13B 0.0147(9) 0.0304(13) 0.0335(12) -0.0152(9) -0.0021(8) -0.0091(9)
C14B 0.023(2) 0.027(3) 0.022(3) -0.009(2) 0.002(2) -0.013(2)
C15B 0.019(2) 0.015(3) 0.026(3) -0.002(2) -0.0068(19) -0.0053(19)
C16B 0.018(2) 0.011(2) 0.022(2) -0.0015(18) -0.0034(18) -0.0036(18)
C17B 0.022(2) 0.013(3) 0.027(3) -0.008(2) 0.000(2) -0.002(2)
C18B 0.016(2) 0.021(3) 0.033(3) -0.008(2) -0.003(2) -0.004(2)
C19B 0.025(3) 0.020(3) 0.038(3) -0.004(2) -0.011(2) -0.008(2)
C20B 0.017(2) 0.015(3) 0.027(3) -0.005(2) -0.0035(19) -0.0029(19)
C21B 0.014(2) 0.016(3) 0.025(3) -0.0053(19) -0.0018(18) -0.0037(18)
C22B 0.012(2) 0.024(3) 0.025(3) -0.010(2) -0.0005(19) -0.0028(19)
C23B 0.019(2) 0.034(3) 0.026(3) -0.011(2) 0.004(2) -0.011(2)
C24B 0.037(3) 0.034(3) 0.039(3) -0.005(3) -0.006(2) -0.019(3)
C25B 0.038(3) 0.050(4) 0.023(3) -0.008(3) 0.007(2) -0.023(3)
C26B 0.030(3) 0.028(3) 0.033(3) -0.012(2) 0.006(2) -0.009(2)
C27B 0.0222(10) 0.0253(12) 0.0413(13) -0.0164(10) -0.0024(9) -0.0078(9)
C28B 0.0222(10) 0.0253(12) 0.0413(13) -0.0164(10) -0.0024(9) -0.0078(9)
C29B 0.0222(10) 0.0253(12) 0.0413(13) -0.0164(10) -0.0024(9) -0.0078(9)
C30B 0.0222(10) 0.0253(12) 0.0413(13) -0.0164(10) -0.0024(9) -0.0078(9)
C31B 0.0222(10) 0.0253(12) 0.0413(13) -0.0164(10) -0.0024(9) -0.0078(9)
C32B 0.0222(10) 0.0253(12) 0.0413(13) -0.0164(10) -0.0024(9) -0.0078(9)
C33B 0.011(2) 0.016(3) 0.028(3) -0.007(2) -0.0028(18) -0.0015(18)
C34B 0.015(2) 0.024(3) 0.027(3) -0.010(2) 0.0040(19) -0.004(2)
C35B 0.014(2) 0.016(3) 0.046(3) -0.006(2) -0.007(2) -0.0047(19)
C36B 0.024(2) 0.015(3) 0.031(3) -0.008(2) -0.006(2) -0.006(2)
C37B 0.023(2) 0.019(3) 0.024(3) -0.004(2) -0.004(2) -0.007(2)
C38B 0.014(2) 0.011(2) 0.026(3) -0.0028(19) -0.0013(19) -0.0016(18)
Pt1A 0.00903(9) 0.01415(10) 0.02251(10) -0.00508(7) -0.00140(7) -0.00238(7)
Cl1A 0.0213(6) 0.0518(9) 0.0483(8) -0.0253(7) 0.0142(6) -0.0170(6)
P1A 0.0085(5) 0.0172(7) 0.0225(6) -0.0064(5) -0.0013(4) -0.0018(5)
N1A 0.0151(18) 0.020(2) 0.021(2) -0.0045(16) -0.0048(16) -0.0069(16)
C1A 0.012(2) 0.015(3) 0.032(3) -0.006(2) -0.0026(19) -0.0029(18)
C2A 0.030(3) 0.024(3) 0.028(3) -0.002(2) -0.014(2) -0.012(2)
C3A 0.047(3) 0.042(4) 0.028(3) -0.004(3) -0.009(3) -0.024(3)
C4A 0.034(3) 0.027(3) 0.029(3) -0.001(2) -0.007(2) -0.015(2)
C5A 0.028(3) 0.022(3) 0.034(3) -0.008(2) 0.003(2) -0.014(2)
C6A 0.019(2) 0.021(3) 0.028(3) -0.010(2) -0.002(2) -0.007(2)
C7A 0.060(4) 0.039(4) 0.044(4) 0.004(3) -0.013(3) -0.032(3)
C8A 0.0134(9) 0.0270(12) 0.0292(11) -0.0161(9) -0.0010(8) -0.0030(8)
C9A 0.0134(9) 0.0270(12) 0.0292(11) -0.0161(9) -0.0010(8) -0.0030(8)
C10A 0.0134(9) 0.0270(12) 0.0292(11) -0.0161(9) -0.0010(8) -0.0030(8)
C11A 0.0134(9) 0.0270(12) 0.0292(11) -0.0161(9) -0.0010(8) -0.0030(8)
C12A 0.0134(9) 0.0270(12) 0.0292(11) -0.0161(9) -0.0010(8) -0.0030(8)
C13A 0.0134(9) 0.0270(12) 0.0292(11) -0.0161(9) -0.0010(8) -0.0030(8)
C14A 0.025(2) 0.006(2) 0.032(3) -0.0032(19) -0.008(2) -0.0045(19)
C15A 0.021(2) 0.021(3) 0.029(3) -0.001(2) -0.008(2) -0.012(2)
C16A 0.020(2) 0.024(3) 0.019(2) 0.001(2) -0.0034(19) -0.010(2)
C17A 0.018(2) 0.018(3) 0.026(3) 0.000(2) -0.0043(19) -0.007(2)
C18A 0.018(2) 0.020(3) 0.030(3) -0.001(2) -0.011(2) -0.010(2)
C19A 0.022(2) 0.028(3) 0.028(3) -0.004(2) -0.008(2) -0.011(2)
C20A 0.021(2) 0.033(3) 0.028(3) -0.009(2) 0.000(2) -0.014(2)
C20D 0.013(2) 0.018(3) 0.033(3) -0.007(2) -0.0024(19) -0.0071(19)
C21A 0.016(2) 0.022(3) 0.034(3) -0.001(2) -0.004(2) -0.013(2)
C22A 0.012(2) 0.030(3) 0.021(2) -0.006(2) -0.0010(18) -0.007(2)
C23A 0.017(2) 0.026(3) 0.028(3) -0.006(2) -0.001(2) -0.003(2)
C24A 0.024(3) 0.028(3) 0.033(3) -0.003(2) 0.009(2) -0.007(2)
C25A 0.021(3) 0.039(4) 0.025(3) 0.008(2) 0.002(2) -0.002(2)
C26A 0.014(2) 0.051(4) 0.025(3) 0.000(2) -0.005(2) -0.007(2)
C27A 0.017(2) 0.031(3) 0.025(3) -0.005(2) 0.002(2) -0.008(2)
C28A 0.009(2) 0.025(3) 0.023(2) -0.005(2) -0.0030(18) -0.0034(19)
C29A 0.011(2) 0.025(3) 0.034(3) -0.014(2) -0.0022(19) -0.005(2)
C30A 0.018(2) 0.028(3) 0.044(3) -0.018(2) -0.006(2) -0.007(2)
C31A 0.023(3) 0.027(3) 0.046(3) -0.007(2) -0.010(2) -0.011(2)
C32A 0.016(2) 0.036(3) 0.032(3) -0.002(2) -0.003(2) -0.014(2)
C33A 0.013(2) 0.024(3) 0.027(3) -0.009(2) -0.0009(19) -0.0062(19)
C34A 0.010(2) 0.011(2) 0.035(3) -0.003(2) -0.0057(19) -0.0033(18)
C35A 0.019(2) 0.021(3) 0.033(3) -0.010(2) -0.005(2) -0.007(2)
C36A 0.029(3) 0.022(3) 0.025(3) -0.009(2) -0.002(2) -0.011(2)
C37A 0.016(2) 0.027(3) 0.032(3) -0.016(2) 0.004(2) -0.005(2)
C38A 0.013(2) 0.024(3) 0.028(3) -0.008(2) -0.0062(19) -0.0031(19)
C1W 0.100(2) 0.0349(16) 0.099(2) -0.0224(15) 0.0099(18) -0.0267(15)
O1W 0.100(2) 0.0349(16) 0.099(2) -0.0224(15) 0.0099(18) -0.0267(15)
O2W 0.100(2) 0.0349(16) 0.099(2) -0.0224(15) 0.0099(18) -0.0267(15)
O3W 0.100(2) 0.0349(16) 0.099(2) -0.0224(15) 0.0099(18) -0.0267(15)

loop_
_atom_type_symbol
_atom_type_description
_atom_type_scat_dispersion_real
_atom_type_scat_dispersion_imag
_atom_type_scat_source
C C 0.0033 0.0016 'International Tables Vol C Tables 4.2.6.8 and 6.1.1.4'
H H 0.0000 0.0000 'International Tables Vol C Tables 4.2.6.8 and 6.1.1.4'
Cl Cl 0.1484 0.1585 'International Tables Vol C Tables 4.2.6.8 and 6.1.1.4'
N N 0.0061 0.0033 'International Tables Vol C Tables 4.2.6.8 and 6.1.1.4'
P P 0.1023 0.0942 'International Tables Vol C Tables 4.2.6.8 and 6.1.1.4'
Pt Pt -1.7033 8.3905 'International Tables Vol C Tables 4.2.6.8 and 6.1.1.4'
O O 0.0106 0.0060 'International Tables Vol C Tables 4.2.6.8 and 6.1.1.4'

loop_
_geom_angle_atom_site_label_1
_geom_angle_atom_site_label_2
_geom_angle_atom_site_label_3
_geom_angle
C1B Pt1B C8B 93.09(19)
C1B Pt1B N1B 171.44(15)
C8B Pt1B N1B 78.49(17)
C1B Pt1B P1B 88.60(12)
C8B Pt1B P1B 177.07(14)
N1B Pt1B P1B 99.88(10)
C22B P1B C33B 100.3(2)
C22B P1B C27B 102.4(2)
C33B P1B C27B 108.5(2)
C22B P1B Pt1B 121.52(15)
C33B P1B Pt1B 114.31(14)
C27B P1B Pt1B 108.70(16)
C14B N1B C15B 116.6(4)
C14B N1B Pt1B 112.8(3)
C15B N1B Pt1B 130.5(3)
C2B C1B C6B 117.0(5)
C2B C1B Pt1B 121.1(4)
C6B C1B Pt1B 121.9(4)
C25B C3 C26B 121.4(5)
C25B C3 H3 119.3
C26B C3 H3 119.3
C1B C2B C3B 121.6(5)
C1B C2B H2B 119.2
C3B C2B H2B 119.2
C4B C3B C2B 121.5(5)
C4B C3B H3B 119.2
C2B C3B H3B 119.2
C3B C4B C5B 117.3(5)
C3B C4B C7B 120.8(6)
C5B C4B C7B 121.9(6)
C6B C5B C4B 121.1(5)
C6B C5B H5B 119.5
C4B C5B H5B 119.5
C5B C6B C1B 121.3(5)
C5B C6B H6B 119.3
C1B C6B H6B 119.3
C4B C7B H7BA 109.5
C4B C7B H7BB 109.5
H7BA C7B H7BB 109.5
C4B C7B H7BC 109.5
H7BA C7B H7BC 109.5
H7BB C7B H7BC 109.5
C13B C8B C9B 117.4(4)
C13B C8B Pt1B 114.2(3)
C9B C8B Pt1B 128.3(4)
C10B C9B C8B 119.1(5)
C10B C9B H9B 120.5
C8B C9B H9B 120.5
C11B C10B C9B 123.4(5)
C11B C10B Cl1 117.7(3)
C9B C10B Cl1 118.9(4)
C10B C11B C12B 117.5(4)
C10B C11B H11B 121.3
C12B C11B H11B 121.3
C11B C12B C13B 118.8(5)
C11B C12B H12B 120.6
C13B C12B H12B 120.6
C8B C13B C12B 123.7(5)
C8B C13B C14B 116.0(4)
C12B C13B C14B 120.3(5)
N1B C14B C13B 118.5(4)
N1B C14B H14B 120.8
C13B C14B H14B 120.8
N1B C15B C16B 113.9(4)
N1B C15B H15A 108.8
C16B C15B H15A 108.8
N1B C15B H15B 108.8
C16B C15B H15B 108.8
H15A C15B H15B 107.7
C21B C16B C17B 118.2(4)
C21B C16B C15B 121.8(4)
C17B C16B C15B 119.7(4)
C18B C17B C16B 121.5(4)
C18B C17B H17B 119.2
C16B C17B H17B 119.2
C17B C18B C19B 120.6(4)
C17B C18B H18B 119.7
C19B C18B H18B 119.7
C18B C19B C20B 118.6(5)
C18B C19B H19B 120.7
C20B C19B H19B 120.7
C21B C20B C19B 120.0(4)
C21B C20B H20B 120.0
C19B C20B H20B 120.0
C20B C21B C16B 121.0(4)
C20B C21B H21B 119.5
C16B C21B H21B 119.5
C26B C22B C23B 117.7(5)
C26B C22B P1B 122.8(4)
C23B C22B P1B 119.4(3)
C24B C23B C22B 120.8(5)
C24B C23B H23B 119.6
C22B C23B H23B 119.6
C23B C24B C25B 120.6(5)
C23B C24B H24B 119.7
C25B C24B H24B 119.7
C3 C25B C24B 118.8(5)
C3 C25B H25B 120.6
C24B C25B H25B 120.6
C3 C26B C22B 120.6(5)
C3 C26B H26B 119.7
C22B C26B H26B 119.7
C28B C27B C32B 119.5(5)
C28B C27B P1B 116.9(4)
C32B C27B P1B 123.6(4)
C27B C28B C29B 121.5(5)
C27B C28B H28B 119.2
C29B C28B H28B 119.2
C28B C29B C30B 119.4(5)
C28B C29B H29B 120.3
C30B C29B H29B 120.3
C31B C30B C29B 119.0(5)
C31B C30B H30B 120.5
C29B C30B H30B 120.5
C30B C31B C32B 121.1(5)
C30B C31B H31B 119.4
C32B C31B H31B 119.4
C31B C32B C27B 119.3(5)
C31B C32B H32B 120.3
C27B C32B H32B 120.3
C34B C33B C38B 118.8(4)
C34B C33B P1B 122.6(3)
C38B C33B P1B 118.6(3)
C35B C34B C33B 120.3(4)
C35B C34B H34B 119.9
C33B C34B H34B 119.9
C36B C35B C34B 120.9(4)
C36B C35B H35B 119.5
C34B C35B H35B 119.5
C35B C36B C37B 119.2(4)
C35B C36B H36B 120.4
C37B C36B H36B 120.4
C38B C37B C36B 120.6(4)
C38B C37B H37B 119.7
C36B C37B H37B 119.7
C37B C38B C33B 120.1(4)
C37B C38B H38B 120.0
C33B C38B H38B 120.0
C1A Pt1A C8A 89.33(19)
C1A Pt1A N1A 169.07(15)
C8A Pt1A N1A 79.91(17)
C1A Pt1A P1A 89.38(12)
C8A Pt1A P1A 175.32(13)
N1A Pt1A P1A 101.50(10)
C22A P1A C34A 102.2(2)
C22A P1A C28A 104.3(2)
C34A P1A C28A 105.9(2)
C22A P1A Pt1A 116.88(14)
C34A P1A Pt1A 116.42(14)
C28A P1A Pt1A 109.93(14)
C14A N1A C15A 117.5(4)
C14A N1A Pt1A 112.5(3)
C15A N1A Pt1A 130.0(3)
C2A C1A C6A 115.7(4)
C2A C1A Pt1A 123.9(4)
C6A C1A Pt1A 120.2(4)
C3A C2A C1A 122.3(5)
C3A C2A H2A 118.8
C1A C2A H2A 118.8
C2A C3A C4A 121.6(5)
C2A C3A H3A 119.2
C4A C3A H3A 119.2
C5A C4A C3A 117.3(5)
C5A C4A C7A 122.2(5)
C3A C4A C7A 120.5(5)
C4A C5A C6A 121.3(5)
C4A C5A H5A 119.3
C6A C5A H5A 119.3
C5A C6A C1A 121.6(5)
C5A C6A H6A 119.2
C1A C6A H6A 119.2
C4A C7A H7AA 109.5
C4A C7A H7AB 109.5
H7AA C7A H7AB 109.5
C4A C7A H7AC 109.5
H7AA C7A H7AC 109.5
H7AB C7A H7AC 109.5
C9A C8A C13A 117.2(4)
C9A C8A Pt1A 131.3(4)
C13A C8A Pt1A 111.5(3)
C8A C9A C10A 120.4(5)
C8A C9A H9A 119.8
C10A C9A H9A 119.8
C11A C10A C9A 123.1(5)
C11A C10A Cl1A 118.9(3)
C9A C10A Cl1A 118.0(4)
C12A C11A C10A 118.9(4)
C12A C11A H11A 120.6
C10A C11A H11A 120.6
C11A C12A C13A 119.1(5)
C11A C12A H12A 120.5
C13A C12A H12A 120.5
C12A C13A C14A 121.9(5)
C12A C13A C8A 121.4(4)
C14A C13A C8A 116.7(4)
N1A C14A C13A 119.4(4)
N1A C14A H14A 120.3
C13A C14A H14A 120.3
N1A C15A C16A 113.6(4)
N1A C15A H15C 108.8
C16A C15A H15C 108.8
N1A C15A H15D 108.8
C16A C15A H15D 108.8
H15C C15A H15D 107.7
C21A C16A C17A 117.8(4)
C21A C16A C15A 119.1(4)
C17A C16A C15A 122.9(4)
C18A C17A C16A 120.6(4)
C18A C17A H17A 119.7
C16A C17A H17A 119.7
C19A C18A C17A 120.1(4)
C19A C18A H18A 119.9
C17A C18A H18A 119.9
C18A C19A C20A 120.2(5)
C18A C19A H19A 119.9
C20A C19A H19A 119.9
C21A C20A C19A 120.5(4)
C21A C20A H20A 119.8
C19A C20A H20A 119.8
C35A C20D C34A 119.9(4)
C35A C20D H20D 120.1
C34A C20D H20D 120.1
C20A C21A C16A 120.8(4)
C20A C21A H21A 119.6
C16A C21A H21A 119.6
C23A C22A C27A 118.5(4)
C23A C22A P1A 119.4(4)
C27A C22A P1A 122.1(4)
C24A C23A C22A 120.8(5)
C24A C23A H23A 119.6
C22A C23A H23A 119.6
C23A C24A C25A 119.9(5)
C23A C24A H24A 120.1
C25A C24A H24A 120.1
C26A C25A C24A 120.5(5)
C26A C25A H25A 119.8
C24A C25A H25A 119.8
C25A C26A C27A 119.4(5)
C25A C26A H26A 120.3
C27A C26A H26A 120.3
C26A C27A C22A 121.0(5)
C26A C27A H27A 119.5
C22A C27A H27A 119.5
C33A C28A C29A 118.5(4)
C33A C28A P1A 125.6(4)
C29A C28A P1A 115.8(3)
C30A C29A C28A 120.8(4)
C30A C29A H29A 119.6
C28A C29A H29A 119.6
C31A C30A C29A 119.6(5)
C31A C30A H30A 120.2
C29A C30A H30A 120.2
C32A C31A C30A 120.1(5)
C32A C31A H31A 120.0
C30A C31A H31A 120.0
C31A C32A C33A 120.3(5)
C31A C32A H32A 119.8
C33A C32A H32A 119.8
C28A C33A C32A 120.7(4)
C28A C33A H33A 119.7
C32A C33A H33A 119.7
C20D C34A C38A 119.2(4)
C20D C34A P1A 118.2(3)
C38A C34A P1A 122.5(3)
C36A C35A C20D 120.9(4)
C36A C35A H35A 119.5
C20D C35A H35A 119.5
C37A C36A C35A 119.4(4)
C37A C36A H36A 120.3
C35A C36A H36A 120.3
C36A C37A C38A 120.7(4)
C36A C37A H37A 119.7
C38A C37A H37A 119.7
C34A C38A C37A 119.8(4)
C34A C38A H38A 120.1
C37A C38A H38A 120.1
O1W C1W H1WA 109.5
O1W C1W H1WB 109.5
H1WA C1W H1WB 109.5
O1W C1W H1WC 109.5
H1WA C1W H1WC 109.5
H1WB C1W H1WC 109.5
C1W O1W H1OW 109.5

loop_
_geom_bond_atom_site_label_1
_geom_bond_atom_site_label_2
_geom_bond_distance
Pt1B C1B 2.006(5)
Pt1B C8B 2.056(4)
Pt1B N1B 2.157(4)
Pt1B P1B 2.3122(11)
Cl1 C10B 1.747(5)
P1B C22B 1.817(5)
P1B C33B 1.821(5)
P1B C27B 1.833(5)
N1B C14B 1.288(5)
N1B C15B 1.474(5)
C1B C2B 1.389(7)
C1B C6B 1.394(7)
C3 C25B 1.372(8)
C3 C26B 1.378(7)
C3 H3 0.9300
C2B C3B 1.396(7)
C2B H2B 0.9300
C3B C4B 1.373(8)
C3B H3B 0.9300
C4B C5B 1.407(8)
C4B C7B 1.502(9)
C5B C6B 1.393(8)
C5B H5B 0.9300
C6B H6B 0.9300
C7B H7BA 0.9600
C7B H7BB 0.9600
C7B H7BC 0.9600
C8B C13B 1.377(7)
C8B C9B 1.401(7)
C9B C10B 1.394(6)
C9B H9B 0.9300
C10B C11B 1.388(7)
C11B C12B 1.398(6)
C11B H11B 0.9300
C12B C13B 1.402(6)
C12B H12B 0.9300
C13B C14B 1.447(7)
C14B H14B 0.9300
C15B C16B 1.513(6)
C15B H15A 0.9700
C15B H15B 0.9700
C16B C21B 1.385(6)
C16B C17B 1.386(6)
C17B C18B 1.370(7)
C17B H17B 0.9300
C18B C19B 1.384(6)
C18B H18B 0.9300
C19B C20B 1.403(6)
C19B H19B 0.9300
C20B C21B 1.384(6)
C20B H20B 0.9300
C21B H21B 0.9300
C22B C26B 1.396(6)
C22B C23B 1.399(7)
C23B C24B 1.384(7)
C23B H23B 0.9300
C24B C25B 1.384(7)
C24B H24B 0.9300
C25B H25B 0.9300
C26B H26B 0.9300
C27B C28B 1.365(7)
C27B C32B 1.409(7)
C28B C29B 1.393(7)
C28B H28B 0.9300
C29B C30B 1.410(7)
C29B H29B 0.9300
C30B C31B 1.385(7)
C30B H30B 0.9300
C31B C32B 1.394(7)
C31B H31B 0.9300
C32B H32B 0.9300
C33B C34B 1.392(6)
C33B C38B 1.415(6)
C34B C35B 1.391(7)
C34B H34B 0.9300
C35B C36B 1.381(6)
C35B H35B 0.9300
C36B C37B 1.400(6)
C36B H36B 0.9300
C37B C38B 1.379(6)
C37B H37B 0.9300
C38B H38B 0.9300
Pt1A C1A 1.998(5)
Pt1A C8A 2.068(4)
Pt1A N1A 2.154(4)
Pt1A P1A 2.2996(11)
Cl1A C10A 1.759(5)
P1A C22A 1.821(5)
P1A C34A 1.830(5)
P1A C28A 1.833(5)
N1A C14A 1.295(5)
N1A C15A 1.475(6)
C1A C2A 1.387(6)
C1A C6A 1.412(6)
C2A C3A 1.377(7)
C2A H2A 0.9300
C3A C4A 1.390(7)
C3A H3A 0.9300
C4A C5A 1.378(7)
C4A C7A 1.490(7)
C5A C6A 1.390(7)
C5A H5A 0.9300
C6A H6A 0.9300
C7A H7AA 0.9600
C7A H7AB 0.9600
C7A H7AC 0.9600
C8A C9A 1.360(6)
C8A C13A 1.434(7)
C9A C10A 1.381(6)
C9A H9A 0.9300
C10A C11A 1.376(7)
C11A C12A 1.366(6)
C11A H11A 0.9300
C12A C13A 1.409(6)
C12A H12A 0.9300
C13A C14A 1.427(6)
C14A H14A 0.9300
C15A C16A 1.502(6)
C15A H15C 0.9700
C15A H15D 0.9700
C16A C21A 1.403(6)
C16A C17A 1.409(6)
C17A C18A 1.394(6)
C17A H17A 0.9300
C18A C19A 1.369(6)
C18A H18A 0.9300
C19A C20A 1.387(6)
C19A H19A 0.9300
C20A C21A 1.375(6)
C20A H20A 0.9300
C20D C35A 1.391(6)
C20D C34A 1.394(6)
C20D H20D 0.9300
C21A H21A 0.9300
C22A C23A 1.393(7)
C22A C27A 1.400(7)
C23A C24A 1.383(7)
C23A H23A 0.9300
C24A C25A 1.389(8)
C24A H24A 0.9300
C25A C26A 1.383(8)
C25A H25A 0.9300
C26A C27A 1.389(7)
C26A H26A 0.9300
C27A H27A 0.9300
C28A C33A 1.382(6)
C28A C29A 1.397(6)
C29A C30A 1.389(7)
C29A H29A 0.9300
C30A C31A 1.388(7)
C30A H30A 0.9300
C31A C32A 1.369(7)
C31A H31A 0.9300
C32A C33A 1.393(7)
C32A H32A 0.9300
C33A H33A 0.9300
C34A C38A 1.398(6)
C35A C36A 1.385(6)
C35A H35A 0.9300
C36A C37A 1.376(7)
C36A H36A 0.9300
C37A C38A 1.401(6)
C37A H37A 0.9300
C38A H38A 0.9300
C1W O1W 1.309(7)
C1W H1WA 0.9600
C1W H1WB 0.9600
C1W H1WC 0.9600
O1W H1OW 0.8200

loop_
_geom_torsion_atom_site_label_1
_geom_torsion_atom_site_label_2
_geom_torsion_atom_site_label_3
_geom_torsion_atom_site_label_4
_geom_torsion
C6B C1B C2B C3B -4.5(7)
Pt1B C1B C2B C3B 174.9(3)
C1B C2B C3B C4B 3.5(7)
C2B C3B C4B C5B 0.0(8)
C2B C3B C4B C7B -178.9(6)
C3B C4B C5B C6B -2.2(9)
C7B C4B C5B C6B 176.7(6)
C4B C5B C6B C1B 1.0(9)
C2B C1B C6B C5B 2.3(7)
Pt1B C1B C6B C5B -177.1(4)
C13B C8B C9B C10B 1.9(7)
Pt1B C8B C9B C10B 177.9(3)
C8B C9B C10B C11B 0.7(7)
C8B C9B C10B Cl1 178.9(4)
C9B C10B C11B C12B -2.5(7)
Cl1 C10B C11B C12B 179.3(3)
C10B C11B C12B C13B 1.6(7)
C9B C8B C13B C12B -2.7(7)
Pt1B C8B C13B C12B -179.4(4)
C9B C8B C13B C14B 177.5(4)
Pt1B C8B C13B C14B 0.9(6)
C11B C12B C13B C8B 1.0(7)
C11B C12B C13B C14B -179.2(4)
C15B N1B C14B C13B -179.8(4)
Pt1B N1B C14B C13B -1.5(5)
C8B C13B C14B N1B 0.4(7)
C12B C13B C14B N1B -179.3(4)
C14B N1B C15B C16B -103.1(5)
Pt1B N1B C15B C16B 78.9(5)
N1B C15B C16B C21B 40.9(6)
N1B C15B C16B C17B -145.5(4)
C21B C16B C17B C18B 0.3(7)
C15B C16B C17B C18B -173.6(4)
C16B C17B C18B C19B 0.0(8)
C17B C18B C19B C20B 0.0(8)
C18B C19B C20B C21B -0.3(7)
C19B C20B C21B C16B 0.7(7)
C17B C16B C21B C20B -0.6(7)
C15B C16B C21B C20B 173.1(4)
C33B P1B C22B C26B 124.4(4)
C27B P1B C22B C26B 12.7(5)
Pt1B P1B C22B C26B -108.6(4)
C33B P1B C22B C23B -52.8(4)
C27B P1B C22B C23B -164.5(4)
Pt1B P1B C22B C23B 74.1(4)
C26B C22B C23B C24B -0.5(7)
P1B C22B C23B C24B 176.8(4)
C22B C23B C24B C25B -0.6(8)
C26B C3 C25B C24B -2.0(9)
C23B C24B C25B C3 1.9(8)
C25B C3 C26B C22B 0.8(9)
C23B C22B C26B C3 0.4(7)
P1B C22B C26B C3 -176.8(4)
C22B P1B C27B C28B -89.6(4)
C33B P1B C27B C28B 165.0(4)
Pt1B P1B C27B C28B 40.1(5)
C22B P1B C27B C32B 91.2(5)
C33B P1B C27B C32B -14.2(5)
Pt1B P1B C27B C32B -139.0(4)
C32B C27B C28B C29B 3.8(8)
P1B C27B C28B C29B -175.5(4)
C27B C28B C29B C30B -3.2(8)
C28B C29B C30B C31B 1.5(7)
C29B C30B C31B C32B -0.5(8)
C30B C31B C32B C27B 1.0(8)
C28B C27B C32B C31B -2.6(8)
P1B C27B C32B C31B 176.5(4)
C22B P1B C33B C34B -42.2(4)
C27B P1B C33B C34B 64.7(5)
Pt1B P1B C33B C34B -173.8(3)
C22B P1B C33B C38B 135.4(4)
C27B P1B C33B C38B -117.8(4)
Pt1B P1B C33B C38B 3.7(4)
C38B C33B C34B C35B 2.0(7)
P1B C33B C34B C35B 179.5(4)
C33B C34B C35B C36B -1.2(7)
C34B C35B C36B C37B -0.5(7)
C35B C36B C37B C38B 1.1(7)
C36B C37B C38B C33B -0.2(7)
C34B C33B C38B C37B -1.4(7)
P1B C33B C38B C37B -179.0(4)
C6A C1A C2A C3A -0.9(7)
Pt1A C1A C2A C3A 174.5(4)
C1A C2A C3A C4A 0.8(8)
C2A C3A C4A C5A 0.6(8)
C2A C3A C4A C7A -178.5(5)
C3A C4A C5A C6A -1.8(7)
C7A C4A C5A C6A 177.3(5)
C4A C5A C6A C1A 1.7(7)
C2A C1A C6A C5A -0.3(6)
Pt1A C1A C6A C5A -175.9(3)
C13A C8A C9A C10A 1.7(7)
Pt1A C8A C9A C10A 179.5(4)
C8A C9A C10A C11A -1.7(7)
C8A C9A C10A Cl1A 178.9(4)
C9A C10A C11A C12A 0.3(7)
Cl1A C10A C11A C12A 179.8(4)
C10A C11A C12A C13A 0.8(7)
C11A C12A C13A C14A -179.6(4)
C11A C12A C13A C8A -0.7(7)
C9A C8A C13A C12A -0.6(7)
Pt1A C8A C13A C12A -178.8(3)
C9A C8A C13A C14A 178.4(4)
Pt1A C8A C13A C14A 0.1(5)
C15A N1A C14A C13A 178.6(4)
Pt1A N1A C14A C13A 0.4(5)
C12A C13A C14A N1A 178.6(4)
C8A C13A C14A N1A -0.4(7)
C14A N1A C15A C16A -101.5(5)
Pt1A N1A C15A C16A 76.4(5)
N1A C15A C16A C21A -145.4(4)
N1A C15A C16A C17A 39.8(6)
C21A C16A C17A C18A -1.4(7)
C15A C16A C17A C18A 173.4(4)
C16A C17A C18A C19A -0.1(7)
C17A C18A C19A C20A 1.1(7)
C18A C19A C20A C21A -0.6(8)
C19A C20A C21A C16A -1.0(8)
C17A C16A C21A C20A 1.9(7)
C15A C16A C21A C20A -173.1(5)
C34A P1A C22A C23A -45.8(4)
C28A P1A C22A C23A -156.0(3)
Pt1A P1A C22A C23A 82.5(4)
C34A P1A C22A C27A 135.8(4)
C28A P1A C22A C27A 25.6(4)
Pt1A P1A C22A C27A -95.9(4)
C27A C22A C23A C24A -0.3(6)
P1A C22A C23A C24A -178.8(3)
C22A C23A C24A C25A -0.5(7)
C23A C24A C25A C26A 0.9(7)
C24A C25A C26A C27A -0.5(7)
C25A C26A C27A C22A -0.3(7)
C23A C22A C27A C26A 0.7(6)
P1A C22A C27A C26A 179.1(3)
C22A P1A C28A C33A 99.5(4)
C34A P1A C28A C33A -7.9(5)
Pt1A P1A C28A C33A -134.4(4)
C22A P1A C28A C29A -85.0(4)
C34A P1A C28A C29A 167.6(4)
Pt1A P1A C28A C29A 41.1(4)
C33A C28A C29A C30A 2.0(7)
P1A C28A C29A C30A -173.8(4)
C28A C29A C30A C31A 0.2(7)
C29A C30A C31A C32A -1.9(8)
C30A C31A C32A C33A 1.4(8)
C29A C28A C33A C32A -2.6(7)
P1A C28A C33A C32A 172.9(4)
C31A C32A C33A C28A 0.9(7)
C35A C20D C34A C38A -1.5(7)
C35A C20D C34A P1A 175.7(4)
C22A P1A C34A C20D 133.8(4)
C28A P1A C34A C20D -117.3(4)
Pt1A P1A C34A C20D 5.2(4)
C22A P1A C34A C38A -49.1(4)
C28A P1A C34A C38A 59.8(4)
Pt1A P1A C34A C38A -177.7(3)
C34A C20D C35A C36A -1.2(7)
C20D C35A C36A C37A 3.2(7)
C35A C36A C37A C38A -2.3(8)
C20D C34A C38A C37A 2.4(7)
P1A C34A C38A C37A -174.7(4)
C36A C37A C38A C34A -0.5(8)
